data_7135084
loop_
_publ_author_name
'Binwal, Devesh Chandra'
'Vishnoi, Pratap'

_publ_section_title
;
 One-dimensional magnetic halide double perovskites
 [N(CH<sub>3</sub>)<sub>4</sub>]<sub>2</sub>M<sup>I</sup>MoCl<sub>6</sub>
 (M<sup>I</sup> = Na, Ag) with large A-site cations.
;
_journal_issue 93
_journal_name_full 'Chemical communications (Cambridge, England)'
_journal_page_first 18352
_journal_page_last 18355
_journal_paper_doi 10.1039/d5cc04751j
_journal_volume 61
_journal_year 2025
_chemical_formula_sum 'C8 H24 Cl6 Mo N2 Na'
_chemical_formula_weight 479.92
_space_group_crystal_system monoclinic
_space_group_IT_number 14
_space_group_name_Hall '-P 2yn'
_space_group_name_H-M_alt 'P 1 21/n 1'
_atom_sites_solution_hydrogens geom
_audit_creation_method SHELXL-2018/3
_audit_update_record
;
2025-10-13 deposited with the CCDC.	2025-10-16 downloaded from the CCDC.
;
_cell_angle_alpha 90
_cell_angle_beta 90.066(2)
_cell_angle_gamma 90
_cell_formula_units_Z 2
_cell_length_a 9.0726(4)
_cell_length_b 6.8264(3)
_cell_length_c 15.7029(7)
_cell_measurement_reflns_used 9884
_cell_measurement_temperature 299(2)
_cell_measurement_theta_max 26.51
_cell_measurement_theta_min 2.59
_cell_volume 972.53(7)
_computing_cell_refinement 'Bruker SAINT'
_computing_data_collection 'Bruker APEX2'
_computing_data_reduction 'Bruker SAINT'
_computing_molecular_graphics 'Olex2 1.5 (Dolomanov et al., 2009)'
_computing_publication_material 'Olex2 1.5 (Dolomanov et al., 2009)'
_computing_structure_refinement 'SHELXL-2018/3 (Sheldrick, 2018)'
_computing_structure_solution 'SHELXT 2018/2 (Sheldrick, 2018)'
_diffrn_ambient_temperature 299(2)
_diffrn_measured_fraction_theta_full 0.999
_diffrn_measured_fraction_theta_max 0.999
_diffrn_measurement_device_type 'Bruker D8 Venture'
_diffrn_measurement_method '\f and \w scans'
_diffrn_radiation_type MoK\a
_diffrn_radiation_wavelength 0.71073
_diffrn_reflns_av_R_equivalents 0.0835
_diffrn_reflns_av_unetI/netI 0.0276
_diffrn_reflns_Laue_measured_fraction_full 0.999
_diffrn_reflns_Laue_measured_fraction_max 0.999
_diffrn_reflns_limit_h_max 12
_diffrn_reflns_limit_h_min -12
_diffrn_reflns_limit_k_max 9
_diffrn_reflns_limit_k_min -9
_diffrn_reflns_limit_l_max 20
_diffrn_reflns_limit_l_min -20
_diffrn_reflns_number 44035
_diffrn_reflns_point_group_measured_fraction_full 0.999
_diffrn_reflns_point_group_measured_fraction_max 0.999
_diffrn_reflns_theta_full 25.242
_diffrn_reflns_theta_max 28.348
_diffrn_reflns_theta_min 2.245
_exptl_absorpt_coefficient_mu 1.507
_exptl_absorpt_correction_T_max 0.7457
_exptl_absorpt_correction_T_min 0.6691
_exptl_absorpt_correction_type multi-scan
_exptl_absorpt_process_details SADABS
_exptl_crystal_colour red
_exptl_crystal_density_diffrn 1.639
_exptl_crystal_description plate
_exptl_crystal_F_000 482
_exptl_crystal_size_max 0.4
_exptl_crystal_size_mid 0.2
_exptl_crystal_size_min 0.1
_refine_diff_density_max 0.534
_refine_diff_density_min -0.403
_refine_diff_density_rms 0.076
_refine_ls_extinction_method none
_refine_ls_goodness_of_fit_ref 1.088
_refine_ls_hydrogen_treatment constr
_refine_ls_matrix_type full
_refine_ls_number_parameters 141
_refine_ls_number_reflns 2411
_refine_ls_number_restraints 70
_refine_ls_restrained_S_all 1.112
_refine_ls_R_factor_all 0.0499
_refine_ls_R_factor_gt 0.0344
_refine_ls_shift/su_max 0.000
_refine_ls_shift/su_mean 0.000
_refine_ls_structure_factor_coef Fsqd
_refine_ls_weighting_details 'w=1/[\s^2^(Fo^2^)+(0.0299P)^2^+1.9273P] where P=(Fo^2^+2Fc^2^)/3'
_refine_ls_weighting_scheme calc
_refine_ls_wR_factor_gt 0.0826
_refine_ls_wR_factor_ref 0.0916
_reflns_Friedel_coverage 0.000
_reflns_number_gt 1934
_reflns_number_total 2411
_reflns_threshold_expression 'I > 2\s(I)'
_cod_data_source_file d5cc04751j2.cif
_cod_data_source_block TMA2NaMoCl6
_cod_depositor_comments 'Adding full bibliography for 7135084--7135085.cif.'
_cod_original_sg_symbol_H-M 'P 21/n'
_cod_database_code 7135084
_shelx_shelxl_version_number 2018/3
_shelx_space_group_comment
;
The symmetry employed for this shelxl refinement is uniquely defined
by the following loop, which should always be used as a source of
symmetry information in preference to the above space-group names.
They are only intended as comments.
;

loop_
_space_group_symop_operation_xyz
'x, y, z'
'-x+1/2, y+1/2, -z+1/2'
'-x, -y, -z'
'x-1/2, -y-1/2, z-1/2'

loop_
_atom_site_label
_atom_site_type_symbol
_atom_site_fract_x
_atom_site_fract_y
_atom_site_fract_z
_atom_site_U_iso_or_equiv
_atom_site_adp_type
_atom_site_occupancy
_atom_site_site_symmetry_order
_atom_site_calc_flag
_atom_site_refinement_flags_posn
_atom_site_refinement_flags_adp
_atom_site_refinement_flags_occupancy
_atom_site_disorder_assembly
_atom_site_disorder_group
Mo1 Mo 0.500000 0.500000 0.500000 0.02855(13) Uani 0.917(2) 2 d DS . P A 1
Cl2 Cl 0.67904(14) 0.29015(19) 0.42492(9) 0.0429(3) Uani 0.917(2) 1 d D . P A 1
Cl1 Cl 0.30097(13) 0.28750(18) 0.44567(9) 0.0422(3) Uani 0.917(2) 1 d D . P A 1
Cl3 Cl 0.47898(18) 0.71414(17) 0.37457(8) 0.0435(3) Uani 0.917(2) 1 d D . P A 1
Na1 Na 0.500000 0.000000 0.500000 0.0387(5) Uani 0.917(2) 2 d DS . P A 1
N1 N 1.0004(4) 0.7620(5) 0.33400(19) 0.0398(7) Uani 1 1 d D . . . .
C1 C 0.8421(17) 0.761(4) 0.3127(17) 0.084(7) Uani 0.350(15) 1 d D U P B 1
H1A H 0.823241 0.663069 0.270215 0.126 Uiso 0.350(15) 1 calc R U P B 1
H1B H 0.814001 0.887247 0.291200 0.126 Uiso 0.350(15) 1 calc R U P B 1
H1C H 0.785856 0.732019 0.362935 0.126 Uiso 0.350(15) 1 calc R U P B 1
C2 C 1.004(4) 0.634(5) 0.405(2) 0.137(12) Uani 0.350(15) 1 d . U P B 1
H2A H 0.946067 0.519533 0.393386 0.205 Uiso 0.350(15) 1 calc R U P B 1
H2B H 0.965069 0.699717 0.454313 0.205 Uiso 0.350(15) 1 calc R U P B 1
H2C H 1.104258 0.595371 0.416433 0.205 Uiso 0.350(15) 1 calc R U P B 1
C4 C 1.094(3) 0.681(5) 0.2699(15) 0.110(9) Uani 0.350(15) 1 d . U P B 1
H4A H 1.062101 0.550396 0.256494 0.164 Uiso 0.350(15) 1 calc R U P B 1
H4B H 1.193799 0.676786 0.290612 0.164 Uiso 0.350(15) 1 calc R U P B 1
H4C H 1.089745 0.760645 0.219666 0.164 Uiso 0.350(15) 1 calc R U P B 1
C3A C 1.051(4) 0.964(3) 0.351(2) 0.152(13) Uani 0.350(15) 1 d D U P B 1
H3AA H 1.152668 0.961723 0.367050 0.227 Uiso 0.350(15) 1 calc R U P B 1
H3AB H 0.993244 1.018585 0.396464 0.227 Uiso 0.350(15) 1 calc R U P B 1
H3AC H 1.038348 1.041537 0.300640 0.227 Uiso 0.350(15) 1 calc R U P B 1
Mo2 Mo 0.500000 0.000000 0.500000 0.0387(5) Uani 0.083(2) 2 d DS . P A 2
Na2 Na 0.500000 0.500000 0.500000 0.02855(13) Uani 0.083(2) 2 d DS . P A 2
C1A C 0.8683(18) 0.876(3) 0.3189(12) 0.136(7) Uani 0.650(15) 1 d . U P B 2
H1AA H 0.833415 0.852317 0.262056 0.203 Uiso 0.650(15) 1 calc R U P B 2
H1AB H 0.890206 1.012825 0.325508 0.203 Uiso 0.650(15) 1 calc R U P B 2
H1AC H 0.793682 0.838697 0.359007 0.203 Uiso 0.650(15) 1 calc R U P B 2
C2A C 1.0416(15) 0.757(3) 0.4243(6) 0.101(5) Uani 0.650(15) 1 d . U P B 2
H2AA H 0.967570 0.687503 0.455839 0.152 Uiso 0.650(15) 1 calc R U P B 2
H2AB H 1.049626 0.888211 0.445589 0.152 Uiso 0.650(15) 1 calc R U P B 2
H2AC H 1.134646 0.691329 0.430539 0.152 Uiso 0.650(15) 1 calc R U P B 2
C3B C 1.1192(13) 0.854(3) 0.2861(9) 0.114(6) Uani 0.650(15) 1 d . U P B 2
H3BA H 1.210754 0.790428 0.299617 0.171 Uiso 0.650(15) 1 calc R U P B 2
H3BB H 1.125192 0.989922 0.300897 0.171 Uiso 0.650(15) 1 calc R U P B 2
H3BC H 1.099849 0.841189 0.226236 0.171 Uiso 0.650(15) 1 calc R U P B 2
C4A C 0.984(2) 0.565(2) 0.2998(12) 0.161(7) Uani 0.650(15) 1 d . U P B 2
H4AA H 1.067686 0.487315 0.316385 0.241 Uiso 0.650(15) 1 calc R U P B 2
H4AB H 0.979187 0.571410 0.238765 0.241 Uiso 0.650(15) 1 calc R U P B 2
H4AC H 0.895784 0.507166 0.321563 0.241 Uiso 0.650(15) 1 calc R U P B 2
Cl3A Cl 0.488(2) 0.7859(18) 0.3719(8) 0.0435(3) Uani 0.083(2) 1 d D . P A 2
Cl2A Cl 0.6879(13) 0.2145(12) 0.4331(11) 0.0429(3) Uani 0.083(2) 1 d D . P A 2
Cl1A Cl 0.3054(12) 0.2141(12) 0.4396(11) 0.0422(3) Uani 0.083(2) 1 d D . P A 2

loop_
_atom_site_aniso_label
_atom_site_aniso_U_11
_atom_site_aniso_U_22
_atom_site_aniso_U_33
_atom_site_aniso_U_23
_atom_site_aniso_U_13
_atom_site_aniso_U_12
Mo1 0.0312(2) 0.0260(2) 0.0284(2) -0.00139(19) 0.00007(19) 0.0004(2)
Cl2 0.0422(6) 0.0395(7) 0.0470(6) -0.0061(6) 0.0088(5) 0.0079(5)
Cl1 0.0384(5) 0.0368(6) 0.0514(6) -0.0054(6) -0.0077(5) -0.0046(5)
Cl3 0.0607(7) 0.0365(6) 0.0334(5) 0.0057(5) -0.0037(5) -0.0005(7)
Na1 0.0453(9) 0.0280(8) 0.0428(9) -0.0003(7) -0.0004(8) -0.0002(8)
N1 0.0352(16) 0.052(2) 0.0323(15) 0.0022(14) -0.0008(15) 0.0040(17)
C1 0.038(8) 0.130(17) 0.085(11) 0.017(12) -0.026(8) -0.016(10)
C2 0.141(18) 0.142(18) 0.126(18) 0.073(15) 0.001(15) -0.002(16)
C4 0.109(15) 0.141(18) 0.079(12) -0.048(12) 0.015(10) 0.037(14)
C3A 0.17(2) 0.108(17) 0.18(2) -0.034(14) -0.017(16) -0.030(14)
Mo2 0.0453(9) 0.0280(8) 0.0428(9) -0.0003(7) -0.0004(8) -0.0002(8)
Na2 0.0312(2) 0.0260(2) 0.0284(2) -0.00139(19) 0.00007(19) 0.0004(2)
C1A 0.105(11) 0.153(13) 0.148(12) 0.035(11) 0.008(9) 0.088(10)
C2A 0.098(8) 0.173(13) 0.033(4) -0.005(6) -0.007(4) 0.027(8)
C3B 0.076(7) 0.152(13) 0.115(10) 0.060(9) 0.022(6) -0.020(8)
C4A 0.206(15) 0.091(9) 0.185(14) -0.032(9) -0.019(13) -0.028(11)
Cl3A 0.0607(7) 0.0365(6) 0.0334(5) 0.0057(5) -0.0037(5) -0.0005(7)
Cl2A 0.0422(6) 0.0395(7) 0.0470(6) -0.0061(6) 0.0088(5) 0.0079(5)
Cl1A 0.0384(5) 0.0368(6) 0.0514(6) -0.0054(6) -0.0077(5) -0.0046(5)

loop_
_atom_type_symbol
_atom_type_description
_atom_type_scat_dispersion_real
_atom_type_scat_dispersion_imag
_atom_type_scat_source
C C 0.0033 0.0016 'International Tables Vol C Tables 4.2.6.8 and 6.1.1.4'
Cl Cl 0.1484 0.1585 'International Tables Vol C Tables 4.2.6.8 and 6.1.1.4'
Mo Mo -1.6832 0.6857 'International Tables Vol C Tables 4.2.6.8 and 6.1.1.4'
N N 0.0061 0.0033 'International Tables Vol C Tables 4.2.6.8 and 6.1.1.4'
Na Na 0.0362 0.0249 'International Tables Vol C Tables 4.2.6.8 and 6.1.1.4'
H H 0.0000 0.0000 'International Tables Vol C Tables 4.2.6.8 and 6.1.1.4'

loop_
_geom_angle_atom_site_label_1
_geom_angle_atom_site_label_2
_geom_angle_atom_site_label_3
_geom_angle
_geom_angle_site_symmetry_1
_geom_angle_site_symmetry_3
_geom_angle_publ_flag
Cl3 Mo1 Cl3 180.00(7) 3_666 . ?
Cl3 Mo1 Cl2 90.74(5) 3_666 3_666 ?
Cl3 Mo1 Cl2 89.26(5) . 3_666 ?
Cl3 Mo1 Cl2 89.26(5) 3_666 . ?
Cl3 Mo1 Cl2 90.74(5) . . ?
Cl2 Mo1 Cl2 180.0 3_666 . ?
Cl3 Mo1 Cl1 89.06(5) 3_666 . ?
Cl3 Mo1 Cl1 90.94(5) . . ?
Cl2 Mo1 Cl1 91.41(4) 3_666 . ?
Cl2 Mo1 Cl1 88.59(4) . . ?
Cl3 Mo1 Cl1 90.94(5) 3_666 3_666 ?
Cl3 Mo1 Cl1 89.06(5) . 3_666 ?
Cl2 Mo1 Cl1 88.59(4) 3_666 3_666 ?
Cl2 Mo1 Cl1 91.41(4) . 3_666 ?
Cl1 Mo1 Cl1 180.0 . 3_666 ?
Cl3 Mo1 Na1 126.46(3) 3_666 1_565 ?
Cl3 Mo1 Na1 53.54(3) . 1_565 ?
Cl2 Mo1 Na1 54.50(3) 3_666 1_565 ?
Cl2 Mo1 Na1 125.50(3) . 1_565 ?
Cl1 Mo1 Na1 126.00(3) . 1_565 ?
Cl1 Mo1 Na1 54.00(3) 3_666 1_565 ?
Cl3 Mo1 Na1 53.54(3) 3_666 . ?
Cl3 Mo1 Na1 126.46(3) . . ?
Cl2 Mo1 Na1 125.50(3) 3_666 . ?
Cl2 Mo1 Na1 54.50(3) . . ?
Cl1 Mo1 Na1 54.00(3) . . ?
Cl1 Mo1 Na1 126.00(3) 3_666 . ?
Na1 Mo1 Na1 180.0 1_565 . ?
Mo1 Cl2 Na1 80.11(3) . . ?
Mo1 Cl1 Na1 80.52(3) . . ?
Mo1 Cl3 Na1 81.06(3) . 1_565 ?
Cl3 Na1 Cl3 180.0 3_666 1_545 ?
Cl3 Na1 Cl1 76.55(4) 3_666 . ?
Cl3 Na1 Cl1 103.45(4) 1_545 . ?
Cl3 Na1 Cl1 103.45(4) 3_666 3_656 ?
Cl3 Na1 Cl1 76.55(4) 1_545 3_656 ?
Cl1 Na1 Cl1 180.0 . 3_656 ?
Cl3 Na1 Cl2 103.65(4) 3_666 3_656 ?
Cl3 Na1 Cl2 76.35(4) 1_545 3_656 ?
Cl1 Na1 Cl2 104.37(4) . 3_656 ?
Cl1 Na1 Cl2 75.63(4) 3_656 3_656 ?
Cl3 Na1 Cl2 76.35(4) 3_666 . ?
Cl3 Na1 Cl2 103.65(4) 1_545 . ?
Cl1 Na1 Cl2 75.63(4) . . ?
Cl1 Na1 Cl2 104.37(4) 3_656 . ?
Cl2 Na1 Cl2 180.0 3_656 . ?
Cl3 Na1 Mo1 45.40(2) 3_666 . ?
Cl3 Na1 Mo1 134.60(2) 1_545 . ?
Cl1 Na1 Mo1 45.49(2) . . ?
Cl1 Na1 Mo1 134.51(2) 3_656 . ?
Cl2 Na1 Mo1 134.60(2) 3_656 . ?
Cl2 Na1 Mo1 45.40(2) . . ?
Cl3 Na1 Mo1 134.60(2) 3_666 1_545 ?
Cl3 Na1 Mo1 45.40(2) 1_545 1_545 ?
Cl1 Na1 Mo1 134.51(2) . 1_545 ?
Cl1 Na1 Mo1 45.49(2) 3_656 1_545 ?
Cl2 Na1 Mo1 45.40(2) 3_656 1_545 ?
Cl2 Na1 Mo1 134.60(2) . 1_545 ?
Mo1 Na1 Mo1 180.0 . 1_545 ?
C2 N1 C4 108(2) . . ?
C1A N1 C4A 110.7(12) . . ?
C1A N1 C3B 107.3(10) . . ?
C4A N1 C3B 106.2(11) . . ?
C1A N1 C2A 112.4(10) . . ?
C4A N1 C2A 111.1(10) . . ?
C3B N1 C2A 108.8(9) . . ?
C2 N1 C3A 115.1(19) . . ?
C4 N1 C3A 107.8(19) . . ?
C2 N1 C1 101.4(19) . . ?
C4 N1 C1 114.8(16) . . ?
C3A N1 C1 110.2(16) . . ?
N1 C1 H1A 109.5 . . ?
N1 C1 H1B 109.5 . . ?
H1A C1 H1B 109.5 . . ?
N1 C1 H1C 109.5 . . ?
H1A C1 H1C 109.5 . . ?
H1B C1 H1C 109.5 . . ?
N1 C2 H2A 109.5 . . ?
N1 C2 H2B 109.5 . . ?
H2A C2 H2B 109.5 . . ?
N1 C2 H2C 109.5 . . ?
H2A C2 H2C 109.5 . . ?
H2B C2 H2C 109.5 . . ?
N1 C4 H4A 109.5 . . ?
N1 C4 H4B 109.5 . . ?
H4A C4 H4B 109.5 . . ?
N1 C4 H4C 109.5 . . ?
H4A C4 H4C 109.5 . . ?
H4B C4 H4C 109.5 . . ?
N1 C3A H3AA 109.5 . . ?
N1 C3A H3AB 109.5 . . ?
H3AA C3A H3AB 109.5 . . ?
N1 C3A H3AC 109.5 . . ?
H3AA C3A H3AC 109.5 . . ?
H3AB C3A H3AC 109.5 . . ?
Cl1A Mo2 Cl2A 88.8(5) . . ?
Cl1A Mo2 Cl2A 91.2(5) 3_656 . ?
Cl2A Mo2 Cl2A 180.0 3_656 . ?
Cl1A Mo2 Na2 53.89(18) . . ?
Cl1A Mo2 Na2 126.11(18) 3_656 . ?
Cl2A Mo2 Na2 126.16(18) 3_656 . ?
Cl2A Mo2 Na2 53.84(18) . . ?
Cl3A Mo2 Na2 125.97(18) 1_545 . ?
Cl3A Mo2 Na2 54.03(18) 3_666 . ?
Cl2A Na2 Cl1A 103.2(4) . 3_666 ?
Cl2A Na2 Cl1A 76.8(4) 3_666 3_666 ?
Cl2A Na2 Cl1A 76.8(4) . . ?
Cl2A Na2 Cl1A 103.2(4) 3_666 . ?
Cl1A Na2 Cl1A 180.0 3_666 . ?
Cl2A Na2 Cl3A 103.8(5) . . ?
Cl2A Na2 Cl3A 76.2(5) 3_666 . ?
Cl1A Na2 Cl3A 77.4(5) 3_666 . ?
Cl1A Na2 Cl3A 102.6(5) . . ?
Cl3A Na2 Cl3A 180.0 3_666 . ?
Cl2A Na2 Mo2 45.78(16) . . ?
Cl2A Na2 Mo2 134.22(16) 3_666 . ?
Cl1A Na2 Mo2 134.26(16) 3_666 . ?
Cl1A Na2 Mo2 45.74(16) . . ?
Cl3A Na2 Mo2 45.9(3) 3_666 . ?
Cl3A Na2 Mo2 134.1(3) . . ?
N1 C1A H1AA 109.5 . . ?
N1 C1A H1AB 109.5 . . ?
H1AA C1A H1AB 109.5 . . ?
N1 C1A H1AC 109.5 . . ?
H1AA C1A H1AC 109.5 . . ?
H1AB C1A H1AC 109.5 . . ?
N1 C2A H2AA 109.5 . . ?
N1 C2A H2AB 109.5 . . ?
H2AA C2A H2AB 109.5 . . ?
N1 C2A H2AC 109.5 . . ?
H2AA C2A H2AC 109.5 . . ?
H2AB C2A H2AC 109.5 . . ?
N1 C3B H3BA 109.5 . . ?
N1 C3B H3BB 109.5 . . ?
H3BA C3B H3BB 109.5 . . ?
N1 C3B H3BC 109.5 . . ?
H3BA C3B H3BC 109.5 . . ?
H3BB C3B H3BC 109.5 . . ?
N1 C4A H4AA 109.5 . . ?
N1 C4A H4AB 109.5 . . ?
H4AA C4A H4AB 109.5 . . ?
N1 C4A H4AC 109.5 . . ?
H4AA C4A H4AC 109.5 . . ?
H4AB C4A H4AC 109.5 . . ?
Mo2 Cl2A Na2 80.4(2) . . ?
Mo2 Cl1A Na2 80.4(2) . . ?

loop_
_geom_bond_atom_site_label_1
_geom_bond_atom_site_label_2
_geom_bond_distance
_geom_bond_site_symmetry_2
_geom_bond_publ_flag
Mo1 Cl3 2.4600(12) 3_666 ?
Mo1 Cl3 2.4600(12) . ?
Mo1 Cl2 2.4668(11) 3_666 ?
Mo1 Cl2 2.4668(11) . ?
Mo1 Cl1 2.4677(11) . ?
Mo1 Cl1 2.4677(11) 3_666 ?
Mo1 Na1 3.41320(15) 1_565 ?
Mo1 Na1 3.41320(15) . ?
Cl2 Na1 2.8207(13) . ?
Cl1 Na1 2.7995(12) . ?
Cl3 Na1 2.7790(12) 1_565 ?
N1 C2 1.42(2) . ?
N1 C4 1.430(19) . ?
N1 C1A 1.449(12) . ?
N1 C4A 1.454(13) . ?
N1 C3B 1.456(10) . ?
N1 C2A 1.466(10) . ?
N1 C3A 1.473(16) . ?
N1 C1 1.475(14) . ?
C1 H1A 0.9600 . ?
C1 H1B 0.9600 . ?
C1 H1C 0.9600 . ?
C2 H2A 0.9600 . ?
C2 H2B 0.9600 . ?
C2 H2C 0.9600 . ?
C4 H4A 0.9600 . ?
C4 H4B 0.9600 . ?
C4 H4C 0.9600 . ?
C3A H3AA 0.9600 . ?
C3A H3AB 0.9600 . ?
C3A H3AC 0.9600 . ?
Mo2 Cl1A 2.480(7) . ?
Mo2 Cl1A 2.480(7) 3_656 ?
Mo2 Cl2A 2.481(7) 3_656 ?
Mo2 Cl2A 2.481(7) . ?
Mo2 Cl3A 2.489(16) 1_545 ?
Mo2 Cl3A 2.489(16) 3_666 ?
Mo2 Na2 3.41320(15) . ?
Na2 Cl2A 2.795(7) . ?
Na2 Cl2A 2.795(7) 3_666 ?
Na2 Cl1A 2.797(8) 3_666 ?
Na2 Cl1A 2.797(8) . ?
Na2 Cl3A 2.804(8) 3_666 ?
Na2 Cl3A 2.804(8) . ?
C1A H1AA 0.9600 . ?
C1A H1AB 0.9600 . ?
C1A H1AC 0.9600 . ?
C2A H2AA 0.9600 . ?
C2A H2AB 0.9600 . ?
C2A H2AC 0.9600 . ?
C3B H3BA 0.9600 . ?
C3B H3BB 0.9600 . ?
C3B H3BC 0.9600 . ?
C4A H4AA 0.9600 . ?
C4A H4AB 0.9600 . ?
C4A H4AC 0.9600 . ?
